data_7003143
loop_
_publ_author_name
'Escudero-Ad\'an, Eduardo C.'
'Benet-Buchholz, Jordi'
'Kleij, Arjan W.'

_publ_section_title
;
 Autocatalytic demetalation of a Zn(salphen) complex provoked by
 unprotected N-heterocycles
;
_journal_issue 6
_journal_name_full 'Dalton Transactions'
_journal_page_first 734
_journal_page_last 737
_journal_paper_doi 10.1039/b713039b
_journal_year 2008
_chemical_formula_sum 'C40 H52 N4 O2 Zn'
_chemical_formula_weight 686.23
_chemical_name_systematic
;
?
;
_space_group_IT_number 72
_symmetry_cell_setting orthorhombic
_symmetry_space_group_name_Hall '-I 2 2c'
_symmetry_space_group_name_H-M 'I b a m'
_atom_sites_solution_hydrogens geom
_atom_sites_solution_primary direct
_atom_sites_solution_secondary difmap
_audit_creation_method SHELXL-97
_cell_angle_alpha 90.00
_cell_angle_beta 90.00
_cell_angle_gamma 90.00
_cell_formula_units_Z 8
_cell_length_a 32.9872(19)
_cell_length_b 9.8259(6)
_cell_length_c 23.0204(13)
_cell_measurement_reflns_used 8767
_cell_measurement_temperature 100(2)
_cell_measurement_theta_max 39.17
_cell_measurement_theta_min 3.04
_cell_volume 7461.6(8)
_computing_cell_refinement 'Bruker-Nonius Apex v1.0-22 2002'
_computing_data_collection 'Bruker-Nonius Apex v1.0-22 2002'
_computing_data_reduction 'SAINT+ Version 7.06A Bruker-Nonius, 2004'
_computing_molecular_graphics 'Shelxtl Version 6.12 (Sheldrick, 2001)'
_computing_publication_material 'Shelxtl Version 6.12 (Sheldrick, 2001)'
_computing_structure_refinement 'Shelxtl Version 6.12 (Sheldrick, 2001)'
_computing_structure_solution 'Shelxtl Version 6.12 (Sheldrick, 2001)'
_diffrn_ambient_temperature 100(2)
_diffrn_detector_area_resol_mean 512
_diffrn_detector_type '4K CCD area detector APEX II'
_diffrn_measured_fraction_theta_full 0.942
_diffrn_measured_fraction_theta_max 0.942
_diffrn_measurement_device_type 'Kappa 4-axis goniometer bruker-nonius'
_diffrn_measurement_method
;
Fullsphere data collection, phi and omega scans
;
_diffrn_measurement_specimen_support 'magnetic support whith 10 micron nylon fiber cryoloop'
_diffrn_radiation_monochromator 'Multilayer Montel 200 mirrors'
_diffrn_radiation_type MoK\a
_diffrn_radiation_wavelength 0.71073
_diffrn_reflns_av_R_equivalents 0.0370
_diffrn_reflns_av_sigmaI/netI 0.0321
_diffrn_reflns_limit_h_max 40
_diffrn_reflns_limit_h_min -56
_diffrn_reflns_limit_k_max 7
_diffrn_reflns_limit_k_min -17
_diffrn_reflns_limit_l_max 38
_diffrn_reflns_limit_l_min -41
_diffrn_reflns_number 45014
_diffrn_reflns_theta_full 39.87
_diffrn_reflns_theta_max 39.87
_diffrn_reflns_theta_min 2.79
_diffrn_source 'rotating anode X-ray tube'
_diffrn_source_current 90
_diffrn_source_power 50
_diffrn_source_size '3 mm x 0.3 mm fine focus'
_diffrn_source_type 'Bruker-Nonius FR 591'
_exptl_absorpt_coefficient_mu 0.696
_exptl_absorpt_correction_T_max 1.000000
_exptl_absorpt_correction_T_min 0.848602
_exptl_absorpt_correction_type empirical
_exptl_absorpt_process_details
;
SADABS Version 2.1 2003 Bruker-Nonius
Blessing, Acta Cryst. (1995) A51 33-38
;
_exptl_crystal_colour yellow
_exptl_crystal_density_diffrn 1.222
_exptl_crystal_density_method 'not measured'
_exptl_crystal_description Block
_exptl_crystal_F_000 2928
_exptl_crystal_size_max 0.30
_exptl_crystal_size_mid 0.30
_exptl_crystal_size_min 0.10
_refine_diff_density_max 0.834
_refine_diff_density_min -0.297
_refine_diff_density_rms 0.071
_refine_ls_extinction_method none
_refine_ls_goodness_of_fit_ref 1.033
_refine_ls_hydrogen_treatment noref
_refine_ls_matrix_type full
_refine_ls_number_parameters 230
_refine_ls_number_reflns 11013
_refine_ls_number_restraints 0
_refine_ls_restrained_S_all 1.033
_refine_ls_R_factor_all 0.0386
_refine_ls_R_factor_gt 0.0307
_refine_ls_shift/su_max 0.008
_refine_ls_shift/su_mean 0.000
_refine_ls_structure_factor_coef Fsqd
_refine_ls_weighting_details 'calc w=1/[\s^2^(Fo^2^)+(0.0492P)^2^+2.3282P] where P=(Fo^2^+2Fc^2^)/3'
_refine_ls_weighting_scheme calc
_refine_ls_wR_factor_gt 0.0850
_refine_ls_wR_factor_ref 0.0899
_reflns_number_gt 9450
_reflns_number_total 11013
_reflns_threshold_expression >2sigma(I)
_cod_data_source_file b713039b.txt
_cod_data_source_block awk221_0
_cod_depositor_comments
;
The following automatic conversions were performed:
'_symmetry_cell_setting' value 'Orthorhombic' changed to 'orthorhombic'
according to '/home/saulius/struct/CIF-dictionaries/cif_core.dic'
dictionary named 'cif_core.dic' version 2.4.1 from 2010-06-29.

Automatic conversion script
Id: cif_fix_enum 1527 2010-12-29 10:47:43Z saulius 
;
_cod_original_sg_symbol_H-M Ibam
_cod_database_code 7003143

loop_
_symmetry_equiv_pos_as_xyz
'x, y, z'
'-x, -y, z'
'-x+1/2, y+1/2, -z'
'x+1/2, -y+1/2, -z'
'x+1/2, y+1/2, z+1/2'
'-x+1/2, -y+1/2, z+1/2'
'-x+1, y+1, -z+1/2'
'x+1, -y+1, -z+1/2'
'-x, -y, -z'
'x, y, -z'
'x-1/2, -y-1/2, z'
'-x-1/2, y-1/2, z'
'-x+1/2, -y+1/2, -z+1/2'
'x+1/2, y+1/2, -z+1/2'
'x, -y, z+1/2'
'-x, y, z+1/2'

loop_
_atom_site_label
_atom_site_type_symbol
_atom_site_fract_x
_atom_site_fract_y
_atom_site_fract_z
_atom_site_U_iso_or_equiv
_atom_site_adp_type
_atom_site_occupancy
_atom_site_symmetry_multiplicity
_atom_site_calc_flag
_atom_site_refinement_flags
_atom_site_disorder_assembly
_atom_site_disorder_group
Zn1 Zn 0.655777(3) 0.605813(11) 0.5000 0.01079(3) Uani 1 2 d S . .
C1 C 0.630782(19) 0.70501(6) 0.38228(2) 0.01147(9) Uani 1 1 d . . .
O1 O 0.623486(14) 0.69178(5) 0.437398(19) 0.01428(8) Uani 1 1 d . . .
N1 N 0.704931(17) 0.59657(6) 0.44292(2) 0.01201(8) Uani 1 1 d . . .
N2 N 0.63324(3) 0.40970(8) 0.5000 0.01418(12) Uani 1 2 d S . .
C2 C 0.598680(19) 0.74659(6) 0.34358(2) 0.01257(9) Uani 1 1 d . . .
N3 N 0.58526(3) 0.25411(8) 0.5000 0.01587(13) Uani 1 2 d S . .
C3 C 0.60691(2) 0.75895(7) 0.28499(2) 0.01452(10) Uani 1 1 d . . .
H3 H 0.5853 0.7852 0.2601 0.017 Uiso 1 1 calc R . .
C4 C 0.64531(2) 0.73525(7) 0.25943(2) 0.01382(9) Uani 1 1 d . . .
C5 C 0.67606(2) 0.69878(7) 0.29645(2) 0.01392(10) Uani 1 1 d . . .
H5 H 0.7024 0.6845 0.2810 0.017 Uiso 1 1 calc R . .
C6 C 0.669844(19) 0.68166(6) 0.35702(2) 0.01224(9) Uani 1 1 d . . .
C7 C 0.55593(2) 0.77237(7) 0.36770(3) 0.01527(10) Uani 1 1 d . . .
C8 C 0.53951(2) 0.64186(9) 0.39604(4) 0.02477(14) Uani 1 1 d . . .
H8A H 0.5114 0.6566 0.4084 0.037 Uiso 1 1 calc R . .
H8B H 0.5562 0.6187 0.4299 0.037 Uiso 1 1 calc R . .
H8C H 0.5405 0.5671 0.3679 0.037 Uiso 1 1 calc R . .
C9 C 0.55714(2) 0.88835(8) 0.41243(3) 0.02038(12) Uani 1 1 d . . .
H9A H 0.5675 0.9711 0.3939 0.031 Uiso 1 1 calc R . .
H9B H 0.5750 0.8628 0.4447 0.031 Uiso 1 1 calc R . .
H9C H 0.5297 0.9051 0.4272 0.031 Uiso 1 1 calc R . .
C10 C 0.52594(3) 0.81357(12) 0.32002(3) 0.02995(19) Uani 1 1 d . . .
H10A H 0.5356 0.8963 0.3007 0.045 Uiso 1 1 calc R . .
H10B H 0.4993 0.8309 0.3374 0.045 Uiso 1 1 calc R . .
H10C H 0.5237 0.7399 0.2915 0.045 Uiso 1 1 calc R . .
C11 C 0.65008(2) 0.74930(7) 0.19355(3) 0.01641(11) Uani 1 1 d . . .
C12 C 0.69277(3) 0.70988(9) 0.17350(3) 0.02306(14) Uani 1 1 d . . .
H12A H 0.7127 0.7702 0.1918 0.035 Uiso 1 1 calc R . .
H12B H 0.6946 0.7187 0.1312 0.035 Uiso 1 1 calc R . .
H12C H 0.6984 0.6155 0.1847 0.035 Uiso 1 1 calc R . .
C13 C 0.61949(3) 0.65481(9) 0.16313(3) 0.02320(14) Uani 1 1 d . . .
H13A H 0.6235 0.5612 0.1767 0.035 Uiso 1 1 calc R . .
H13B H 0.6237 0.6588 0.1210 0.035 Uiso 1 1 calc R . .
H13C H 0.5918 0.6843 0.1723 0.035 Uiso 1 1 calc R . .
C14 C 0.64186(3) 0.89700(8) 0.17520(3) 0.02644(16) Uani 1 1 d . . .
H14A H 0.6149 0.9244 0.1886 0.040 Uiso 1 1 calc R . .
H14B H 0.6431 0.9040 0.1328 0.040 Uiso 1 1 calc R . .
H14C H 0.6623 0.9568 0.1925 0.040 Uiso 1 1 calc R . .
C15 C 0.704486(19) 0.63489(7) 0.38898(2) 0.01277(9) Uani 1 1 d . . .
H15A H 0.7295 0.6316 0.3687 0.015 Uiso 1 1 calc R . .
C16 C 0.740481(18) 0.54628(6) 0.46919(2) 0.01173(9) Uani 1 1 d . . .
C17 C 0.77364(2) 0.49172(7) 0.43938(3) 0.01472(10) Uani 1 1 d . . .
H17A H 0.7736 0.4899 0.3981 0.018 Uiso 1 1 calc R . .
C18 C 0.80665(2) 0.44007(7) 0.46975(3) 0.01531(10) Uani 1 1 d . . .
H18A H 0.8293 0.4047 0.4492 0.018 Uiso 1 1 calc R . .
C19 C 0.59365(3) 0.38785(9) 0.5000 0.01495(14) Uani 1 2 d S . .
H19 H 0.5738 0.4577 0.5000 0.018 Uiso 1 2 calc SR . .
C20 C 0.65104(3) 0.28253(11) 0.5000 0.01714(15) Uani 1 2 d S . .
H20 H 0.6794 0.2654 0.5000 0.021 Uiso 1 2 calc SR . .
C21 C 0.62161(3) 0.18552(10) 0.5000 0.01824(16) Uani 1 2 d S . .
H21 H 0.6254 0.0897 0.5000 0.022 Uiso 1 2 calc SR . .
C22 C 0.54489(4) 0.19448(14) 0.5000 0.0364(3) Uani 1 2 d S . .
H22A H 0.5437 0.1209 0.5287 0.055 Uiso 0.50 1 calc PR A -1
H22B H 0.5389 0.1579 0.4613 0.055 Uiso 0.50 1 calc PR A -1
H22C H 0.5249 0.2645 0.5100 0.055 Uiso 0.50 1 calc PR A -1

loop_
_atom_site_aniso_label
_atom_site_aniso_U_11
_atom_site_aniso_U_22
_atom_site_aniso_U_33
_atom_site_aniso_U_23
_atom_site_aniso_U_13
_atom_site_aniso_U_12
Zn1 0.01031(5) 0.01374(5) 0.00833(4) 0.000 0.000 -0.00088(3)
C1 0.0124(2) 0.0128(2) 0.00923(18) -0.00038(15) -0.00051(15) -0.00082(17)
O1 0.01294(19) 0.0213(2) 0.00857(15) 0.00157(14) 0.00032(12) 0.00123(15)
N1 0.0108(2) 0.0153(2) 0.00993(17) 0.00031(14) -0.00026(14) 0.00047(15)
N2 0.0150(3) 0.0146(3) 0.0130(3) 0.000 0.000 -0.0013(2)
C2 0.0134(2) 0.0142(2) 0.01003(19) -0.00052(16) -0.00096(15) 0.00101(18)
N3 0.0147(3) 0.0124(3) 0.0205(3) 0.000 0.000 -0.0005(2)
C3 0.0175(3) 0.0164(2) 0.00965(19) -0.00040(17) -0.00171(17) 0.00233(19)
C4 0.0178(3) 0.0147(2) 0.00890(18) 0.00017(16) -0.00016(16) 0.00088(19)
C5 0.0152(3) 0.0168(2) 0.00977(19) 0.00044(17) 0.00097(16) 0.00023(19)
C6 0.0129(2) 0.0148(2) 0.00904(18) 0.00032(16) 0.00006(15) -0.00010(18)
C7 0.0130(3) 0.0196(3) 0.0133(2) -0.00021(18) -0.00153(17) 0.00247(19)
C8 0.0153(3) 0.0234(3) 0.0355(4) 0.0027(3) 0.0020(3) -0.0031(2)
C9 0.0193(3) 0.0213(3) 0.0205(3) -0.0042(2) 0.0042(2) 0.0027(2)
C10 0.0190(3) 0.0524(6) 0.0183(3) 0.0013(3) -0.0038(2) 0.0139(3)
C11 0.0228(3) 0.0172(3) 0.00919(19) 0.00006(18) 0.00016(18) 0.0018(2)
C12 0.0251(3) 0.0316(4) 0.0125(2) 0.0007(2) 0.0044(2) 0.0016(3)
C13 0.0274(4) 0.0286(4) 0.0136(2) -0.0059(2) -0.0015(2) -0.0005(3)
C14 0.0441(5) 0.0201(3) 0.0151(3) 0.0046(2) 0.0020(3) 0.0050(3)
C15 0.0121(2) 0.0159(2) 0.01041(19) 0.00019(17) 0.00065(15) -0.00001(18)
C16 0.0108(2) 0.0133(2) 0.01110(18) -0.00028(16) 0.00007(15) 0.00052(17)
C17 0.0143(2) 0.0166(2) 0.0133(2) -0.00149(18) 0.00133(17) 0.00251(19)
C18 0.0131(3) 0.0152(2) 0.0176(2) -0.00129(18) 0.00121(17) 0.00288(19)
C19 0.0155(4) 0.0123(3) 0.0171(3) 0.000 0.000 -0.0001(3)
C20 0.0153(4) 0.0174(4) 0.0187(3) 0.000 0.000 0.0018(3)
C21 0.0184(4) 0.0136(4) 0.0228(4) 0.000 0.000 0.0028(3)
C22 0.0163(5) 0.0187(5) 0.0742(11) 0.000 0.000 -0.0044(4)

loop_
_atom_type_symbol
_atom_type_description
_atom_type_scat_dispersion_real
_atom_type_scat_dispersion_imag
_atom_type_scat_source
C C 0.0033 0.0016 'International Tables Vol C Tables 4.2.6.8 and 6.1.1.4'
H H 0.0000 0.0000 'International Tables Vol C Tables 4.2.6.8 and 6.1.1.4'
N N 0.0061 0.0033 'International Tables Vol C Tables 4.2.6.8 and 6.1.1.4'
O O 0.0106 0.0060 'International Tables Vol C Tables 4.2.6.8 and 6.1.1.4'
Zn Zn 0.2839 1.4301 'International Tables Vol C Tables 4.2.6.8 and 6.1.1.4'

loop_
_geom_angle_atom_site_label_1
_geom_angle_atom_site_label_2
_geom_angle_atom_site_label_3
_geom_angle
_geom_angle_site_symmetry_1
_geom_angle_site_symmetry_3
_geom_angle_publ_flag
O1 Zn1 O1 93.34(3) 10_556 . ?
O1 Zn1 N2 101.79(2) 10_556 . ?
O1 Zn1 N2 101.79(2) . . ?
O1 Zn1 N1 88.76(2) 10_556 10_556 ?
O1 Zn1 N1 153.30(2) . 10_556 ?
N2 Zn1 N1 103.82(2) . 10_556 ?
O1 Zn1 N1 153.30(2) 10_556 . ?
O1 Zn1 N1 88.76(2) . . ?
N2 Zn1 N1 103.82(2) . . ?
N1 Zn1 N1 77.96(3) 10_556 . ?
O1 C1 C6 123.21(5) . . ?
O1 C1 C2 119.73(5) . . ?
C6 C1 C2 117.06(5) . . ?
C1 O1 Zn1 130.85(4) . . ?
C15 N1 C16 121.46(5) . . ?
C15 N1 Zn1 125.49(4) . . ?
C16 N1 Zn1 113.04(4) . . ?
C19 N2 C20 105.83(8) . . ?
C19 N2 Zn1 120.43(6) . . ?
C20 N2 Zn1 133.74(7) . . ?
C3 C2 C1 118.92(6) . . ?
C3 C2 C7 121.25(5) . . ?
C1 C2 C7 119.80(5) . . ?
C19 N3 C21 107.44(8) . . ?
C19 N3 C22 125.65(9) . . ?
C21 N3 C22 126.91(9) . . ?
C2 C3 C4 124.55(6) . . ?
C5 C4 C3 116.49(5) . . ?
C5 C4 C11 124.24(6) . . ?
C3 C4 C11 119.26(6) . . ?
C4 C5 C6 122.28(6) . . ?
C5 C6 C1 120.66(5) . . ?
C5 C6 C15 115.25(5) . . ?
C1 C6 C15 124.03(5) . . ?
C10 C7 C9 107.51(7) . . ?
C10 C7 C2 112.17(5) . . ?
C9 C7 C2 109.91(6) . . ?
C10 C7 C8 107.27(7) . . ?
C9 C7 C8 110.08(6) . . ?
C2 C7 C8 109.83(6) . . ?
C4 C11 C12 111.72(6) . . ?
C4 C11 C14 109.85(6) . . ?
C12 C11 C14 108.57(7) . . ?
C4 C11 C13 109.20(6) . . ?
C12 C11 C13 108.24(6) . . ?
C14 C11 C13 109.21(7) . . ?
N1 C15 C6 126.35(6) . . ?
C17 C16 N1 125.11(5) . . ?
C17 C16 C16 119.40(3) . 10_556 ?
N1 C16 C16 115.41(3) . 10_556 ?
C18 C17 C16 120.41(5) . . ?
C17 C18 C18 120.19(4) . 10_556 ?
N2 C19 N3 111.23(8) . . ?
C21 C20 N2 109.31(9) . . ?
C20 C21 N3 106.18(9) . . ?

loop_
_geom_bond_atom_site_label_1
_geom_bond_atom_site_label_2
_geom_bond_distance
_geom_bond_site_symmetry_2
_geom_bond_publ_flag
Zn1 O1 1.9812(5) 10_556 ?
Zn1 O1 1.9812(5) . ?
Zn1 N2 2.0654(8) . ?
Zn1 N1 2.0890(5) 10_556 ?
Zn1 N1 2.0890(5) . ?
C1 O1 1.2980(7) . ?
C1 C6 1.4322(9) . ?
C1 C2 1.4430(8) . ?
N1 C15 1.2975(8) . ?
N1 C16 1.4089(8) . ?
N2 C19 1.3234(13) . ?
N2 C20 1.3806(13) . ?
C2 C3 1.3810(8) . ?
C2 C7 1.5366(9) . ?
N3 C19 1.3430(12) . ?
N3 C21 1.3756(13) . ?
N3 C22 1.4549(15) . ?
C3 C4 1.4161(9) . ?
C4 C5 1.3725(9) . ?
C4 C11 1.5310(8) . ?
C5 C6 1.4193(8) . ?
C6 C15 1.4348(9) . ?
C7 C10 1.5322(10) . ?
C7 C9 1.5365(10) . ?
C7 C8 1.5374(11) . ?
C11 C12 1.5316(11) . ?
C11 C14 1.5357(10) . ?
C11 C13 1.5396(11) . ?
C16 C17 1.3981(9) . ?
C16 C16 1.4187(11) 10_556 ?
C17 C18 1.3899(9) . ?
C18 C18 1.3928(13) 10_556 ?
C20 C21 1.3604(15) . ?

loop_
_geom_torsion_atom_site_label_1
_geom_torsion_atom_site_label_2
_geom_torsion_atom_site_label_3
_geom_torsion_atom_site_label_4
_geom_torsion
_geom_torsion_site_symmetry_1
_geom_torsion_site_symmetry_2
_geom_torsion_site_symmetry_3
_geom_torsion_site_symmetry_4
_geom_torsion_publ_flag
C6 C1 O1 Zn1 -13.69(9) . . . . ?
C2 C1 O1 Zn1 167.03(4) . . . . ?
O1 Zn1 O1 C1 165.17(5) 10_556 . . . ?
N2 Zn1 O1 C1 -92.05(6) . . . . ?
N1 Zn1 O1 C1 71.29(8) 10_556 . . . ?
N1 Zn1 O1 C1 11.81(6) . . . . ?
O1 Zn1 N1 C15 -97.48(7) 10_556 . . . ?
O1 Zn1 N1 C15 -2.52(6) . . . . ?
N2 Zn1 N1 C15 99.31(6) . . . . ?
N1 Zn1 N1 C15 -159.21(5) 10_556 . . . ?
O1 Zn1 N1 C16 81.00(6) 10_556 . . . ?
O1 Zn1 N1 C16 175.96(4) . . . . ?
N2 Zn1 N1 C16 -82.21(4) . . . . ?
N1 Zn1 N1 C16 19.27(5) 10_556 . . . ?
O1 Zn1 N2 C19 47.991(14) 10_556 . . . ?
O1 Zn1 N2 C19 -47.994(14) . . . . ?
N1 Zn1 N2 C19 139.626(15) 10_556 . . . ?
N1 Zn1 N2 C19 -139.627(15) . . . . ?
O1 Zn1 N2 C20 -132.009(14) 10_556 . . . ?
O1 Zn1 N2 C20 132.006(15) . . . . ?
N1 Zn1 N2 C20 -40.374(16) 10_556 . . . ?
N1 Zn1 N2 C20 40.373(15) . . . . ?
O1 C1 C2 C3 -179.43(6) . . . . ?
C6 C1 C2 C3 1.24(9) . . . . ?
O1 C1 C2 C7 -1.12(9) . . . . ?
C6 C1 C2 C7 179.56(6) . . . . ?
C1 C2 C3 C4 -0.87(10) . . . . ?
C7 C2 C3 C4 -179.16(6) . . . . ?
C2 C3 C4 C5 -0.62(10) . . . . ?
C2 C3 C4 C11 178.54(6) . . . . ?
C3 C4 C5 C6 1.72(10) . . . . ?
C11 C4 C5 C6 -177.39(6) . . . . ?
C4 C5 C6 C1 -1.34(10) . . . . ?
C4 C5 C6 C15 176.14(6) . . . . ?
O1 C1 C6 C5 -179.51(6) . . . . ?
C2 C1 C6 C5 -0.21(9) . . . . ?
O1 C1 C6 C15 3.24(10) . . . . ?
C2 C1 C6 C15 -177.46(6) . . . . ?
C3 C2 C7 C10 -0.91(10) . . . . ?
C1 C2 C7 C10 -179.18(7) . . . . ?
C3 C2 C7 C9 -120.46(7) . . . . ?
C1 C2 C7 C9 61.27(8) . . . . ?
C3 C2 C7 C8 118.29(7) . . . . ?
C1 C2 C7 C8 -59.98(8) . . . . ?
C5 C4 C11 C12 3.22(10) . . . . ?
C3 C4 C11 C12 -175.87(6) . . . . ?
C5 C4 C11 C14 -117.33(8) . . . . ?
C3 C4 C11 C14 63.58(9) . . . . ?
C5 C4 C11 C13 122.93(7) . . . . ?
C3 C4 C11 C13 -56.16(8) . . . . ?
C16 N1 C15 C6 176.97(6) . . . . ?
Zn1 N1 C15 C6 -4.68(10) . . . . ?
C5 C6 C15 N1 -171.24(6) . . . . ?
C1 C6 C15 N1 6.15(11) . . . . ?
C15 N1 C16 C17 -21.43(10) . . . . ?
Zn1 N1 C16 C17 160.03(5) . . . . ?
C15 N1 C16 C16 162.05(5) . . . 10_556 ?
Zn1 N1 C16 C16 -16.50(4) . . . 10_556 ?
N1 C16 C17 C18 -177.52(6) . . . . ?
C16 C16 C17 C18 -1.13(8) 10_556 . . . ?
C16 C17 C18 C18 1.13(8) . . . 10_556 ?
C20 N2 C19 N3 0.0 . . . . ?
Zn1 N2 C19 N3 180.0 . . . . ?
C21 N3 C19 N2 0.0 . . . . ?
C22 N3 C19 N2 180.0 . . . . ?
C19 N2 C20 C21 0.0 . . . . ?
Zn1 N2 C20 C21 180.0 . . . . ?
N2 C20 C21 N3 0.0 . . . . ?
C19 N3 C21 C20 0.0 . . . . ?
C22 N3 C21 C20 180.0 . . . . ?
